data_1561298
loop_
_publ_author_name
'Zhou, Wanli'
'Zheng, Yanping'
'Peng, Jun'

_publ_section_title
;
 Cu-containing Keggin-type polyoxometalates-based organic-inorganic
 hybrids with double electro-catalytic behaviors
;
_journal_name_full 'Journal of Solid State Chemistry'
_journal_page_first 786
_journal_page_last 791
_journal_paper_doi 10.1016/j.jssc.2017.12.016
_journal_volume 258
_journal_year 2018
_chemical_formula_moiety 'C44 H36 Cu4 N20 O42 Si W12'
_chemical_formula_sum 'C44 H40 Cu4 N20 O42 Si W12'
_chemical_formula_weight 4009.41
_space_group_IT_number 2
_space_group_name_Hall '-P 1'
_space_group_name_H-M_alt 'P -1'
_symmetry_cell_setting triclinic
_symmetry_space_group_name_Hall '-P 1'
_symmetry_space_group_name_H-M 'P -1'
_atom_sites_solution_hydrogens geom
_atom_sites_solution_primary direct
_atom_sites_solution_secondary difmap
_cell_angle_alpha 110.157(5)
_cell_angle_beta 107.563(5)
_cell_angle_gamma 102.181(5)
_cell_formula_units_Z 1
_cell_length_a 10.987(5)
_cell_length_b 13.845(5)
_cell_length_c 14.621(5)
_cell_measurement_reflns_used 8702
_cell_measurement_temperature 293(2)
_cell_measurement_theta_max 29.24
_cell_measurement_theta_min 2.80
_cell_volume 1863.2(13)
_computing_cell_refinement CrysAlis
_computing_data_collection 'CrysAlis (Oxford Diffraction,2006)'
_computing_data_reduction CrysAlis
_computing_molecular_graphics 'Bruker SHELXTL'
_computing_publication_material 'Bruker SHELXTL'
_computing_structure_refinement 'SHELXL-97 (Sheldrick, 1997)'
_computing_structure_solution 'SHELXS-97 (Sheldrick, 1990)'
_diffrn_ambient_temperature 293(2)
_diffrn_detector_area_resol_mean 10.2375
_diffrn_measured_fraction_theta_full 0.999
_diffrn_measured_fraction_theta_max 0.999
_diffrn_measurement_device_type 'Xcalibur, Ruby, Gemini ultra'
_diffrn_measurement_method '\w scan'
_diffrn_radiation_monochromator graphite
_diffrn_radiation_source 'fine-focus sealed tube'
_diffrn_radiation_type MoK\a
_diffrn_radiation_wavelength 0.71069
_diffrn_reflns_av_R_equivalents 0.0368
_diffrn_reflns_av_sigmaI/netI 0.0551
_diffrn_reflns_limit_h_max 13
_diffrn_reflns_limit_h_min -11
_diffrn_reflns_limit_k_max 15
_diffrn_reflns_limit_k_min -16
_diffrn_reflns_limit_l_max 17
_diffrn_reflns_limit_l_min -17
_diffrn_reflns_number 15358
_diffrn_reflns_theta_full 25.00
_diffrn_reflns_theta_max 25.00
_diffrn_reflns_theta_min 2.80
_exptl_absorpt_coefficient_mu 19.672
_exptl_absorpt_correction_T_max 0.003
_exptl_absorpt_correction_T_min 0.000
_exptl_absorpt_correction_type multi-scan
_exptl_absorpt_process_details 'SADABS, Sheldrick, 1996'
_exptl_crystal_colour yellow
_exptl_crystal_density_diffrn 3.573
_exptl_crystal_density_method 'not measured'
_exptl_crystal_description block
_exptl_crystal_F_000 1798
_exptl_crystal_size_max 0.42
_exptl_crystal_size_mid 0.35
_exptl_crystal_size_min 0.25
_refine_diff_density_max 1.699
_refine_diff_density_min -1.623
_refine_diff_density_rms 0.241
_refine_ls_extinction_method none
_refine_ls_goodness_of_fit_ref 1.076
_refine_ls_hydrogen_treatment constr
_refine_ls_matrix_type full
_refine_ls_number_parameters 574
_refine_ls_number_reflns 6553
_refine_ls_number_restraints 36
_refine_ls_restrained_S_all 1.091
_refine_ls_R_factor_all 0.0612
_refine_ls_R_factor_gt 0.0422
_refine_ls_shift/su_max 0.016
_refine_ls_shift/su_mean 0.002
_refine_ls_structure_factor_coef Fsqd
_refine_ls_weighting_details 'calc w=1/[\s^2^(Fo^2^)+(0.0287P)^2^+10.9511P] where P=(Fo^2^+2Fc^2^)/3'
_refine_ls_weighting_scheme calc
_refine_ls_wR_factor_gt 0.0804
_refine_ls_wR_factor_ref 0.0872
_reflns_number_gt 5228
_reflns_number_total 6553
_reflns_threshold_expression >2sigma(I)
_cod_data_source_file mmc2.CIF
_cod_data_source_block 2
_cod_database_code 1561298

loop_
_symmetry_equiv_pos_as_xyz
'x, y, z'
'-x, -y, -z'

loop_
_atom_site_label
_atom_site_type_symbol
_atom_site_fract_x
_atom_site_fract_y
_atom_site_fract_z
_atom_site_U_iso_or_equiv
_atom_site_adp_type
_atom_site_occupancy
_atom_site_symmetry_multiplicity
_atom_site_calc_flag
_atom_site_refinement_flags
_atom_site_disorder_assembly
_atom_site_disorder_group
W1 W 0.13612(6) 0.30159(4) 0.39249(4) 0.03459(15) Uani 1 1 d . . .
W2 W 0.15454(5) 0.52413(4) 0.32671(4) 0.03182(15) Uani 1 1 d . . .
W3 W -0.22136(6) 0.23102(4) 0.30885(4) 0.03720(16) Uani 1 1 d . . .
W4 W 0.35668(6) 0.56900(4) 0.58552(4) 0.03658(15) Uani 1 1 d . . .
W5 W -0.01554(6) 0.27818(4) 0.56804(4) 0.03643(15) Uani 1 1 d . . .
W6 W 0.20126(6) 0.54900(4) 0.76066(4) 0.03562(15) Uani 1 1 d . . .
Si1 Si 0.0000 0.5000 0.5000 0.0179(9) Uani 1 2 d S . .
Cu1 Cu 0.5513(2) 0.53492(13) 0.82394(14) 0.0540(5) Uani 1 1 d . . .
Cu2 Cu 0.2051(2) -0.44028(13) 0.05620(17) 0.0634(6) Uani 1 1 d . . .
O1W O 0.0735(18) 0.0202(12) 0.6787(14) 0.129(6) Uani 1 1 d . . .
O1 O 0.3315(13) 0.5467(8) 0.6994(9) 0.072(3) Uani 1 1 d U . .
O2 O 0.2261(10) 0.5362(7) 0.2428(7) 0.052(3) Uani 1 1 d . . .
O3 O -0.3258(10) 0.1034(7) 0.2185(7) 0.051(3) Uani 1 1 d . . .
O4 O 0.5260(10) 0.6008(8) 0.6296(8) 0.058(3) Uani 1 1 d . . .
O5 O -0.0223(12) 0.1755(8) 0.6035(9) 0.070(3) Uani 1 1 d . . .
O6 O 0.2969(10) 0.5672(7) 0.8836(7) 0.050(2) Uani 1 1 d . . .
O7 O 0.3122(12) 0.5809(7) 0.4544(7) 0.069(4) Uani 1 1 d . . .
O8 O 0.1316(10) 0.6607(8) 0.3726(9) 0.080(4) Uani 1 1 d . . .
O9 O 0.1188(14) 0.4782(11) 0.4606(11) 0.020(3) Uani 0.50 1 d P . .
O10 O -0.0310(10) 0.4586(7) 0.2301(9) 0.074(4) Uani 1 1 d . . .
O11 O 0.1450(13) 0.3797(7) 0.3111(8) 0.078(4) Uani 1 1 d . . .
O12 O 0.2009(12) 0.2077(8) 0.3426(8) 0.067(3) Uani 1 1 d . . .
O13 O 0.0998(12) 0.2628(11) 0.4956(9) 0.082(4) Uani 1 1 d U . .
O14 O 0.1313(10) 0.3936(7) 0.6888(9) 0.072(4) Uani 1 1 d . . .
O15 O -0.2320(13) 0.3036(8) 0.2199(9) 0.073(3) Uani 1 1 d U . .
O16 O 0.0029(15) 0.5371(11) 0.4104(11) 0.021(3) Uani 0.50 1 d P . .
O17 O -0.0122(15) 0.3716(10) 0.4598(10) 0.021(3) Uani 0.50 1 d PU . .
O18 O -0.1472(15) 0.4258(10) 0.3997(10) 0.019(3) Uani 0.50 1 d PU . .
O19 O 0.2931(13) 0.4146(7) 0.5066(8) 0.077(4) Uani 1 1 d . . .
O20 O -0.1660(11) 0.2109(11) 0.4348(8) 0.083(4) Uani 1 1 d . . .
O21 O -0.0507(11) 0.2284(11) 0.3044(8) 0.079(4) Uani 1 1 d . . .
O22 O -0.3461(13) 0.2885(9) 0.3517(9) 0.073(3) Uani 1 1 d U . .
C1 C 0.3811(16) 0.3064(11) 0.7567(12) 0.053(4) Uani 1 1 d . . .
H1 H 0.3533 0.3214 0.8127 0.064 Uiso 1 1 calc R . .
C2 C 0.3446(16) 0.2073(11) 0.6783(13) 0.055(4) Uani 1 1 d . . .
H2 H 0.2906 0.1414 0.6713 0.065 Uiso 1 1 calc R . .
C3 C 0.4758(14) 0.3286(9) 0.6503(11) 0.041(3) Uani 1 1 d . . .
H3 H 0.5252 0.3594 0.6194 0.049 Uiso 1 1 calc R . .
C4 C 0.3933(13) 0.1357(10) 0.5155(11) 0.039(3) Uani 1 1 d . . .
C5 C 0.3001(16) 0.0366(11) 0.4718(13) 0.057(4) Uani 1 1 d . . .
H5 H 0.2395 0.0230 0.5024 0.069 Uiso 1 1 calc R . .
C6 C 0.2912(16) -0.0435(10) 0.3856(12) 0.058(5) Uani 1 1 d . . .
H6 H 0.2230 -0.1119 0.3551 0.070 Uiso 1 1 calc R . .
C7 C 0.3778(14) -0.0272(9) 0.3428(11) 0.039(3) Uani 1 1 d . . .
C8 C 0.4771(19) 0.0714(10) 0.3814(14) 0.072(6) Uani 1 1 d . . .
H8 H 0.5359 0.0822 0.3486 0.086 Uiso 1 1 calc R . .
C9 C 0.4028(15) -0.1132(10) 0.1703(11) 0.044(4) Uani 1 1 d . . .
H9 H 0.4509 -0.0503 0.1688 0.053 Uiso 1 1 calc R . .
C10 C 0.3589(18) -0.2172(11) 0.0965(12) 0.057(4) Uani 1 1 d . . .
H10 H 0.3719 -0.2387 0.0336 0.068 Uiso 1 1 calc R . .
C11 C 0.2944(15) -0.2262(10) 0.2197(12) 0.048(4) Uani 1 1 d . . .
H11 H 0.2560 -0.2522 0.2590 0.058 Uiso 1 1 calc R . .
C12 C 0.6205(18) 0.7440(12) 0.9989(12) 0.058(4) Uani 1 1 d . . .
H12 H 0.5812 0.7126 1.0348 0.069 Uiso 1 1 calc R . .
C13 C 0.6969(14) 0.7609(10) 0.8842(10) 0.043(4) Uani 1 1 d . . .
H13 H 0.7217 0.7447 0.8267 0.052 Uiso 1 1 calc R . .
C14 C 0.6781(19) 0.8541(11) 1.0318(11) 0.061(5) Uani 1 1 d . . .
H14 H 0.6840 0.9106 1.0922 0.073 Uiso 1 1 calc R . .
C15 C 0.8145(16) 0.9601(10) 0.8715(10) 0.049(4) Uani 1 1 d . . .
H15 H 0.7748 0.8937 0.8103 0.059 Uiso 1 1 calc R . .
C16 C 0.8013(14) 0.9644(9) 0.9605(10) 0.039(3) Uani 1 1 d . . .
C17 C 0.8516(16) 1.0602(10) 1.0501(11) 0.051(4) Uani 1 1 d . . .
H17 H 0.8389 1.0628 1.1108 0.061 Uiso 1 1 calc R . .
C18 C 0.9231(16) 1.1550(10) 1.0478(11) 0.052(4) Uani 1 1 d . . .
H18 H 0.9603 1.2225 1.1076 0.063 Uiso 1 1 calc R . .
C19 C 0.9372(15) 1.1467(10) 0.9565(10) 0.041(3) Uani 1 1 d . . .
C20 C 1.0546(17) 1.3450(10) 1.0175(11) 0.052(4) Uani 1 1 d . . .
H20 H 1.0459 1.3708 1.0821 0.062 Uiso 1 1 calc R . .
C21 C 1.0381(18) 1.2328(11) 0.8618(12) 0.059(5) Uani 1 1 d . . .
H21 H 1.0192 1.1704 0.8009 0.071 Uiso 1 1 calc R . .
C22 C 1.1023(18) 1.3392(11) 0.8856(12) 0.059(5) Uani 1 1 d . . .
H22 H 1.1338 1.3618 0.8413 0.071 Uiso 1 1 calc R . .
N1 N 0.4674(11) 0.3849(8) 0.7427(9) 0.042(3) Uani 1 1 d . . .
N2 N 0.4015(11) 0.2199(8) 0.6091(9) 0.041(3) Uani 1 1 d . . .
N3 N 0.4869(18) 0.1561(11) 0.4728(13) 0.092(6) Uani 1 1 d . . .
N4 N 0.3612(12) -0.1193(7) 0.2499(8) 0.038(3) Uani 1 1 d . . .
N5 N 0.2910(13) -0.2884(9) 0.1272(10) 0.052(3) Uani 1 1 d . . .
N6 N 0.6290(13) 0.6868(8) 0.9057(9) 0.046(3) Uani 1 1 d . . .
N7 N 0.7254(12) 0.8646(8) 0.9585(8) 0.041(3) Uani 1 1 d . . .
N8 N 0.8849(14) 1.0512(9) 0.8695(9) 0.058(4) Uani 1 1 d . . .
N9 N 1.0068(12) 1.2373(8) 0.9474(8) 0.038(3) Uani 1 1 d . . .
N10 N 1.1144(14) 1.4080(8) 0.9829(9) 0.050(3) Uani 1 1 d . . .

loop_
_atom_site_aniso_label
_atom_site_aniso_U_11
_atom_site_aniso_U_22
_atom_site_aniso_U_33
_atom_site_aniso_U_23
_atom_site_aniso_U_13
_atom_site_aniso_U_12
W1 0.0357(4) 0.0309(3) 0.0284(3) 0.0016(2) 0.0155(3) 0.0115(2)
W2 0.0294(3) 0.0354(3) 0.0201(3) 0.0048(2) 0.0157(2) -0.0039(2)
W3 0.0451(4) 0.0192(2) 0.0288(3) -0.0030(2) 0.0201(3) -0.0071(2)
W4 0.0237(3) 0.0449(3) 0.0412(3) 0.0188(3) 0.0172(3) 0.0064(3)
W5 0.0424(4) 0.0272(3) 0.0330(3) 0.0147(2) 0.0126(3) 0.0014(2)
W6 0.0423(4) 0.0435(3) 0.0181(3) 0.0108(2) 0.0122(3) 0.0143(3)
Si1 0.020(3) 0.0162(19) 0.013(2) 0.0025(17) 0.009(2) 0.0003(18)
Cu1 0.0556(13) 0.0345(9) 0.0485(11) 0.0065(8) 0.0151(10) 0.0012(9)
Cu2 0.0600(14) 0.0277(8) 0.0808(15) 0.0083(9) 0.0242(12) 0.0078(9)
O1W 0.134(16) 0.102(11) 0.135(15) 0.043(10) 0.037(12) 0.050(11)
O1 0.115(8) 0.067(6) 0.094(7) 0.050(5) 0.088(6) 0.049(5)
O2 0.046(7) 0.060(6) 0.035(5) 0.012(5) 0.027(5) -0.009(5)
O3 0.041(6) 0.036(5) 0.029(5) -0.010(4) 0.009(5) -0.023(4)
O4 0.028(6) 0.070(6) 0.061(7) 0.024(6) 0.013(5) 0.005(5)
O5 0.072(9) 0.064(7) 0.091(9) 0.052(7) 0.037(7) 0.021(6)
O6 0.052(7) 0.057(6) 0.024(5) 0.014(4) 0.001(5) 0.016(5)
O7 0.097(9) 0.029(5) 0.033(6) 0.014(4) -0.013(6) -0.008(5)
O8 0.023(6) 0.048(6) 0.091(9) -0.026(6) -0.002(6) 0.001(5)
O9 0.007(8) 0.026(7) 0.014(8) 0.000(6) 0.002(7) 0.001(6)
O10 0.027(6) 0.041(5) 0.083(8) -0.027(5) 0.002(6) 0.002(5)
O11 0.097(10) 0.030(5) 0.052(7) 0.021(5) -0.021(6) -0.012(5)
O12 0.089(9) 0.073(7) 0.043(6) 0.016(5) 0.027(6) 0.055(7)
O13 0.057(7) 0.134(8) 0.051(6) 0.038(5) 0.034(5) 0.011(6)
O14 0.033(7) 0.040(5) 0.078(8) -0.026(5) 0.007(6) 0.004(5)
O15 0.108(8) 0.068(6) 0.098(7) 0.052(5) 0.084(6) 0.048(5)
O16 0.017(9) 0.025(7) 0.019(8) 0.007(6) 0.010(7) 0.005(7)
O17 0.024(7) 0.016(6) 0.010(6) -0.003(5) 0.006(5) 0.002(5)
O18 0.014(7) 0.012(6) 0.014(6) -0.001(5) 0.001(5) -0.009(5)
O19 0.095(10) 0.037(5) 0.036(6) 0.015(5) -0.024(6) -0.014(6)
O20 0.039(7) 0.155(11) 0.032(6) 0.037(7) 0.013(5) 0.001(7)
O21 0.033(7) 0.144(10) 0.034(6) 0.035(7) 0.012(5) -0.004(7)
O22 0.107(8) 0.075(6) 0.091(7) 0.047(5) 0.082(6) 0.053(5)
C1 0.051(11) 0.046(8) 0.061(10) 0.016(8) 0.032(9) 0.014(8)
C2 0.056(11) 0.047(8) 0.078(11) 0.037(9) 0.044(10) 0.010(8)
C3 0.030(8) 0.027(6) 0.053(9) 0.012(6) 0.012(7) -0.001(6)
C4 0.020(8) 0.036(7) 0.049(9) 0.014(7) 0.005(7) 0.008(6)
C5 0.050(11) 0.046(8) 0.066(11) 0.017(8) 0.034(9) -0.003(8)
C6 0.045(10) 0.025(7) 0.063(10) -0.008(7) 0.025(9) -0.022(7)
C7 0.035(9) 0.028(6) 0.045(8) 0.015(6) 0.009(7) 0.005(6)
C8 0.096(15) 0.021(7) 0.079(12) 0.005(7) 0.052(12) -0.010(8)
C9 0.043(10) 0.032(7) 0.052(9) 0.011(6) 0.026(8) 0.003(6)
C10 0.084(13) 0.045(8) 0.054(10) 0.022(7) 0.044(10) 0.020(8)
C11 0.044(10) 0.038(7) 0.058(10) 0.023(7) 0.014(8) 0.012(7)
C12 0.072(13) 0.056(9) 0.054(10) 0.027(8) 0.038(10) 0.017(9)
C13 0.032(9) 0.040(7) 0.032(8) -0.003(6) 0.011(7) 0.001(6)
C14 0.106(15) 0.035(7) 0.043(9) 0.006(7) 0.052(10) 0.016(8)
C15 0.072(12) 0.030(7) 0.022(7) -0.008(6) 0.018(8) 0.007(7)
C16 0.039(9) 0.033(7) 0.031(7) 0.003(6) 0.013(7) 0.005(6)
C17 0.070(12) 0.036(7) 0.039(8) 0.009(6) 0.033(9) 0.001(7)
C18 0.062(11) 0.036(7) 0.029(8) -0.008(6) 0.017(8) 0.002(7)
C19 0.043(9) 0.040(7) 0.025(7) 0.002(6) 0.013(7) 0.009(7)
C20 0.076(12) 0.030(7) 0.035(8) -0.001(6) 0.033(9) 0.004(7)
C21 0.099(15) 0.041(8) 0.048(9) 0.020(7) 0.045(10) 0.024(9)
C22 0.088(14) 0.042(8) 0.052(10) 0.021(7) 0.039(10) 0.014(9)
N1 0.033(7) 0.036(6) 0.045(7) 0.009(5) 0.017(6) 0.004(5)
N2 0.034(7) 0.029(5) 0.054(7) 0.020(5) 0.011(6) 0.007(5)
N3 0.102(14) 0.062(9) 0.083(12) 0.015(8) 0.046(11) -0.009(9)
N4 0.048(8) 0.017(5) 0.041(7) 0.006(5) 0.015(6) 0.011(5)
N5 0.056(9) 0.037(6) 0.067(9) 0.024(6) 0.026(8) 0.018(6)
N6 0.060(9) 0.029(5) 0.037(7) 0.006(5) 0.019(6) 0.010(6)
N7 0.048(8) 0.034(6) 0.036(6) 0.010(5) 0.021(6) 0.008(5)
N8 0.079(11) 0.038(6) 0.043(7) 0.007(6) 0.026(8) 0.009(7)
N9 0.042(7) 0.032(5) 0.030(6) 0.006(5) 0.015(6) 0.011(5)
N10 0.072(10) 0.035(6) 0.037(7) 0.009(5) 0.024(7) 0.016(6)

loop_
_atom_type_symbol
_atom_type_description
_atom_type_scat_dispersion_real
_atom_type_scat_dispersion_imag
_atom_type_scat_source
C C 0.0033 0.0016 'International Tables Vol C Tables 4.2.6.8 and 6.1.1.4'
H H 0.0000 0.0000 'International Tables Vol C Tables 4.2.6.8 and 6.1.1.4'
N N 0.0061 0.0033 'International Tables Vol C Tables 4.2.6.8 and 6.1.1.4'
O O 0.0106 0.0060 'International Tables Vol C Tables 4.2.6.8 and 6.1.1.4'
Si Si 0.0817 0.0704 'International Tables Vol C Tables 4.2.6.8 and 6.1.1.4'
Cu Cu 0.3201 1.2651 'International Tables Vol C Tables 4.2.6.8 and 6.1.1.4'
W W -0.8490 6.8722 'International Tables Vol C Tables 4.2.6.8 and 6.1.1.4'

loop_
_geom_angle_atom_site_label_1
_geom_angle_atom_site_label_2
_geom_angle_atom_site_label_3
_geom_angle
_geom_angle_site_symmetry_1
_geom_angle_site_symmetry_3
O12 W1 O11 100.9(5) . .
O12 W1 O21 101.4(6) . .
O11 W1 O21 88.5(5) . .
O12 W1 O19 101.5(6) . .
O11 W1 O19 89.4(4) . .
O21 W1 O19 157.0(6) . .
O12 W1 O13 100.7(5) . .
O11 W1 O13 158.4(6) . .
O21 W1 O13 87.3(5) . .
O19 W1 O13 86.4(5) . .
O12 W1 O17 157.2(5) . .
O11 W1 O17 96.7(5) . .
O21 W1 O17 64.3(5) . .
O19 W1 O17 93.2(5) . .
O13 W1 O17 62.5(5) . .
O12 W1 O9 157.4(5) . .
O11 W1 O9 63.7(5) . .
O21 W1 O9 94.8(5) . .
O19 W1 O9 63.9(5) . .
O13 W1 O9 95.6(5) . .
O17 W1 O9 45.4(5) . .
O2 W2 O8 99.2(5) . .
O2 W2 O7 100.3(5) . .
O8 W2 O7 89.2(5) . .
O2 W2 O10 99.4(5) . .
O8 W2 O10 89.2(4) . .
O7 W2 O10 160.2(5) . .
O2 W2 O11 101.1(5) . .
O8 W2 O11 159.6(6) . .
O7 W2 O11 88.5(4) . .
O10 W2 O11 86.1(5) . .
O2 W2 O16 158.0(5) . .
O8 W2 O16 65.2(5) . .
O7 W2 O16 95.1(5) . .
O10 W2 O16 66.4(5) . .
O11 W2 O16 94.9(5) . .
O2 W2 O9 158.1(5) . .
O8 W2 O9 97.3(5) . .
O7 W2 O9 65.6(5) . .
O10 W2 O9 95.1(5) . .
O11 W2 O9 63.4(5) . .
O16 W2 O9 43.9(5) . .
O3 W3 O22 100.3(5) . .
O3 W3 O15 100.1(5) . .
O22 W3 O15 88.7(4) . .
O3 W3 O20 101.0(5) . .
O22 W3 O20 88.1(5) . .
O15 W3 O20 158.9(5) . .
O3 W3 O21 101.6(5) . .
O22 W3 O21 158.0(5) . .
O15 W3 O21 87.3(5) . .
O20 W3 O21 87.9(5) . .
O3 W3 O18 157.4(5) . .
O22 W3 O18 64.1(5) . .
O15 W3 O18 65.0(5) . .
O20 W3 O18 94.9(5) . .
O21 W3 O18 94.8(5) . .
O3 W3 O17 155.9(5) . .
O22 W3 O17 97.3(5) . .
O15 W3 O17 96.6(5) . .
O20 W3 O17 63.2(5) . .
O21 W3 O17 61.8(5) . .
O18 W3 O17 46.7(5) . .
O4 W4 O1 99.0(5) . .
O4 W4 O19 101.8(5) . .
O1 W4 O19 88.1(4) . .
O4 W4 O7 102.1(5) . .
O1 W4 O7 158.9(6) . .
O19 W4 O7 88.7(4) . .
O4 W4 O22 100.6(5) . 2_566
O1 W4 O22 87.5(4) . 2_566
O19 W4 O22 157.6(6) . 2_566
O7 W4 O22 87.6(4) . 2_566
O4 W4 O18 155.7(5) . 2_566
O1 W4 O18 63.8(5) . 2_566
O19 W4 O18 95.0(5) . 2_566
O7 W4 O18 95.7(5) . 2_566
O22 W4 O18 63.4(5) 2_566 2_566
O4 W4 O9 157.8(5) . .
O1 W4 O9 96.1(5) . .
O19 W4 O9 62.5(5) . .
O7 W4 O9 64.0(5) . .
O22 W4 O9 96.1(5) 2_566 .
O18 W4 O9 46.4(4) 2_566 .
O5 W5 O14 101.1(6) . .
O5 W5 O13 102.3(6) . .
O14 W5 O13 89.5(5) . .
O5 W5 O20 101.9(6) . .
O14 W5 O20 156.8(6) . .
O13 W5 O20 88.8(5) . .
O5 W5 O8 99.6(6) . 2_566
O14 W5 O8 86.3(4) . 2_566
O13 W5 O8 158.2(6) . 2_566
O20 W5 O8 86.8(5) . 2_566
O5 W5 O17 158.7(5) . .
O14 W5 O17 93.7(5) . .
O13 W5 O17 62.2(5) . .
O20 W5 O17 65.2(5) . .
O8 W5 O17 96.6(5) 2_566 .
O5 W5 O16 156.3(5) . 2_566
O14 W5 O16 64.1(5) . 2_566
O13 W5 O16 96.3(5) . 2_566
O20 W5 O16 93.1(5) . 2_566
O8 W5 O16 62.7(5) 2_566 2_566
O17 W5 O16 45.0(4) . 2_566
O6 W6 O14 99.9(5) . .
O6 W6 O15 101.8(5) . 2_566
O14 W6 O15 158.3(5) . 2_566
O6 W6 O10 100.8(5) . 2_566
O14 W6 O10 87.5(4) . 2_566
O15 W6 O10 88.9(5) 2_566 2_566
O6 W6 O1 100.4(5) . .
O14 W6 O1 88.0(5) . .
O15 W6 O1 87.6(4) 2_566 .
O10 W6 O1 158.7(6) 2_566 .
O6 W6 O18 157.6(5) . 2_566
O14 W6 O18 94.9(5) . 2_566
O15 W6 O18 64.3(4) 2_566 2_566
O10 W6 O18 96.5(5) 2_566 2_566
O1 W6 O18 63.2(5) . 2_566
O6 W6 O16 155.8(4) . 2_566
O14 W6 O16 63.0(5) . 2_566
O15 W6 O16 96.4(5) 2_566 2_566
O10 W6 O16 63.4(5) 2_566 2_566
O1 W6 O16 96.2(5) . 2_566
O18 W6 O16 46.5(4) 2_566 2_566
O16 Si1 O16 180.000(6) . 2_566
O16 Si1 O9 67.1(7) . .
O16 Si1 O9 112.9(7) 2_566 .
O16 Si1 O9 112.9(7) . 2_566
O16 Si1 O9 67.1(7) 2_566 2_566
O9 Si1 O9 180.000(4) . 2_566
O16 Si1 O17 109.8(7) . .
O16 Si1 O17 70.2(7) 2_566 .
O9 Si1 O17 68.3(7) . .
O9 Si1 O17 111.7(7) 2_566 .
O16 Si1 O17 70.2(7) . 2_566
O16 Si1 O17 109.8(7) 2_566 2_566
O9 Si1 O17 111.7(7) . 2_566
O9 Si1 O17 68.3(7) 2_566 2_566
O17 Si1 O17 180.000(4) . 2_566
O16 Si1 O18 74.3(7) . .
O16 Si1 O18 105.7(7) 2_566 .
O9 Si1 O18 108.5(7) . .
O9 Si1 O18 71.5(7) 2_566 .
O17 Si1 O18 72.0(7) . .
O17 Si1 O18 108.0(7) 2_566 .
O16 Si1 O18 105.7(7) . 2_566
O16 Si1 O18 74.3(7) 2_566 2_566
O9 Si1 O18 71.5(7) . 2_566
O9 Si1 O18 108.5(7) 2_566 2_566
O17 Si1 O18 108.0(7) . 2_566
O17 Si1 O18 72.0(7) 2_566 2_566
O18 Si1 O18 180.000(2) . 2_566
N1 Cu1 N6 177.6(5) . .
N5 Cu2 N10 178.3(6) . 1_434
W4 O1 W6 137.9(7) . .
W2 O7 W4 135.9(6) . .
W2 O8 W5 136.5(7) . 2_566
Si1 O9 O16 55.1(6) . .
Si1 O9 W2 122.5(8) . .
O16 O9 W2 67.4(6) . .
Si1 O9 W1 122.7(7) . .
O16 O9 W1 133.3(8) . .
W2 O9 W1 95.7(5) . .
Si1 O9 W4 120.1(7) . .
O16 O9 W4 128.6(8) . .
W2 O9 W4 94.3(5) . .
W1 O9 W4 94.4(5) . .
W2 O10 W6 136.2(6) . 2_566
W1 O11 W2 136.7(7) . .
W5 O13 W1 138.4(8) . .
W5 O14 W6 140.4(7) . .
W3 O15 W6 135.9(6) . 2_566
Si1 O16 O9 57.8(6) . .
Si1 O16 W2 126.5(8) . .
O9 O16 W2 68.7(6) . .
Si1 O16 W5 122.0(7) . 2_566
O9 O16 W5 135.3(9) . 2_566
W2 O16 W5 95.2(5) . 2_566
Si1 O16 W6 119.0(7) . 2_566
O9 O16 W6 128.6(8) . 2_566
W2 O16 W6 93.5(5) . 2_566
W5 O16 W6 92.4(5) 2_566 2_566
Si1 O17 W1 123.5(7) . .
Si1 O17 W5 122.8(7) . .
W1 O17 W5 96.4(5) . .
Si1 O17 W3 118.4(8) . .
W1 O17 W3 94.8(4) . .
W5 O17 W3 93.8(5) . .
Si1 O18 W3 122.8(8) . .
Si1 O18 W4 121.9(7) . 2_566
W3 O18 W4 95.5(5) . 2_566
Si1 O18 W6 120.2(6) . 2_566
W3 O18 W6 94.5(5) . 2_566
W4 O18 W6 94.9(5) 2_566 2_566
W1 O19 W4 138.6(7) . .
W5 O20 W3 137.5(6) . .
W1 O21 W3 138.9(6) . .
W3 O22 W4 136.7(6) . 2_566
C2 C1 N1 109.9(12) . .
C1 C2 N2 107.5(12) . .
N1 C3 N2 110.0(11) . .
C5 C4 N3 119.9(13) . .
C5 C4 N2 120.1(13) . .
N3 C4 N2 119.9(11) . .
C4 C5 C6 121.4(13) . .
C7 C6 C5 120.4(12) . .
C6 C7 C8 122.7(13) . .
C6 C7 N4 116.5(11) . .
C8 C7 N4 120.7(12) . .
C7 C8 N3 116.9(14) . .
C10 C9 N4 105.3(11) . .
C9 C10 N5 110.4(12) . .
N5 C11 N4 110.9(12) . .
N6 C12 C14 109.9(12) . .
N6 C13 N7 110.3(11) . .
N7 C14 C12 106.2(11) . .
C16 C15 N8 120.6(11) . .
C15 C16 C17 121.8(12) . .
C15 C16 N7 118.4(11) . .
C17 C16 N7 119.7(11) . .
C16 C17 C18 117.6(12) . .
C19 C18 C17 118.7(12) . .
N8 C19 C18 121.9(12) . .
N8 C19 N9 115.7(11) . .
C18 C19 N9 122.4(11) . .
N10 C20 N9 111.6(11) . .
C22 C21 N9 105.2(12) . .
N10 C22 C21 110.8(12) . .
C3 N1 C1 105.2(10) . .
C3 N1 Cu1 124.2(8) . .
C1 N1 Cu1 130.6(9) . .
C3 N2 C2 107.3(11) . .
C3 N2 C4 125.2(11) . .
C2 N2 C4 127.3(11) . .
C4 N3 C8 118.6(13) . .
C11 N4 C9 107.6(11) . .
C11 N4 C7 126.6(11) . .
C9 N4 C7 125.7(10) . .
C11 N5 C10 105.8(11) . .
C11 N5 Cu2 124.4(10) . .
C10 N5 Cu2 129.7(10) . .
C13 N6 C12 106.2(10) . .
C13 N6 Cu1 128.0(9) . .
C12 N6 Cu1 125.7(9) . .
C14 N7 C13 107.3(11) . .
C14 N7 C16 127.7(10) . .
C13 N7 C16 124.8(10) . .
C19 N8 C15 119.2(11) . .
C20 N9 C21 106.7(11) . .
C20 N9 C19 128.0(10) . .
C21 N9 C19 125.3(10) . .
C20 N10 C22 105.7(11) . .
C20 N10 Cu2 126.6(9) . 1_676
C22 N10 Cu2 127.6(9) . 1_676

loop_
_geom_bond_atom_site_label_1
_geom_bond_atom_site_label_2
_geom_bond_distance
_geom_bond_site_symmetry_2
W1 O12 1.666(9) .
W1 O11 1.872(9) .
W1 O21 1.878(11) .
W1 O19 1.879(10) .
W1 O13 1.884(10) .
W1 O17 2.354(14) .
W1 O9 2.375(13) .
W2 O2 1.679(8) .
W2 O8 1.875(10) .
W2 O7 1.888(10) .
W2 O10 1.890(10) .
W2 O11 1.909(9) .
W2 O16 2.347(13) .
W2 O9 2.367(13) .
W3 O3 1.675(8) .
W3 O22 1.881(10) .
W3 O15 1.890(10) .
W3 O20 1.894(10) .
W3 O21 1.904(11) .
W3 O18 2.377(12) .
W3 O17 2.456(14) .
W4 O4 1.675(10) .
W4 O1 1.882(9) .
W4 O19 1.890(9) .
W4 O7 1.905(9) .
W4 O22 1.913(10) 2_566
W4 O18 2.389(15) 2_566
W4 O9 2.429(14) .
W5 O5 1.668(9) .
W5 O14 1.877(10) .
W5 O13 1.882(10) .
W5 O20 1.885(11) .
W5 O8 1.927(11) 2_566
W5 O17 2.367(13) .
W5 O16 2.435(13) 2_566
W6 O6 1.684(9) .
W6 O14 1.892(9) .
W6 O15 1.900(10) 2_566
W6 O10 1.900(10) 2_566
W6 O1 1.904(9) .
W6 O18 2.405(14) 2_566
W6 O16 2.478(15) 2_566
Si1 O16 1.570(13) .
Si1 O16 1.570(13) 2_566
Si1 O9 1.621(14) .
Si1 O9 1.621(14) 2_566
Si1 O17 1.630(13) .
Si1 O17 1.630(13) 2_566
Si1 O18 1.628(14) .
Si1 O18 1.628(14) 2_566
Cu1 N1 1.845(10) .
Cu1 N6 1.864(10) .
Cu2 N5 1.859(11) .
Cu2 N10 1.864(10) 1_434
O8 W5 1.927(11) 2_566
O9 O16 1.76(2) .
O10 W6 1.900(10) 2_566
O15 W6 1.900(9) 2_566
O16 W5 2.435(13) 2_566
O16 W6 2.478(15) 2_566
O18 W4 2.389(15) 2_566
O18 W6 2.405(14) 2_566
O22 W4 1.913(10) 2_566
C1 C2 1.329(19) .
C1 N1 1.400(16) .
C2 N2 1.379(16) .
C3 N1 1.349(16) .
C3 N2 1.362(14) .
C4 C5 1.321(17) .
C4 N3 1.384(19) .
C4 N2 1.422(16) .
C5 C6 1.322(18) .
C6 C7 1.309(18) .
C7 C8 1.358(17) .
C7 N4 1.436(15) .
C8 N3 1.396(19) .
C9 C10 1.338(18) .
C9 N4 1.394(16) .
C10 N5 1.388(16) .
C11 N5 1.313(17) .
C11 N4 1.348(15) .
C12 N6 1.363(16) .
C12 C14 1.363(18) .
C13 N6 1.322(16) .
C13 N7 1.367(15) .
C14 N7 1.361(16) .
C15 C16 1.335(17) .
C15 N8 1.347(16) .
C16 C17 1.355(16) .
C16 N7 1.441(15) .
C17 C18 1.396(18) .
C18 C19 1.359(17) .
C19 N8 1.332(15) .
C19 N9 1.395(16) .
C20 N10 1.308(16) .
C20 N9 1.357(15) .
C21 C22 1.359(18) .
C21 N9 1.380(16) .
C22 N10 1.360(16) .
N10 Cu2 1.864(10) 1_676
